data_2240327
loop_
_publ_author_name
'Hauptvogel, Ines'
'Seichter, Wilhelm'
'Weber, Edwin'

_publ_section_title
;
 Crystal structure of 4,4'-(ethane-1,2-diyl)bis(2,6-dibromoaniline)
;
_journal_issue 1
_journal_name_full 'Acta Crystallographica Section E'
_journal_page_first 97
_journal_page_last 99
_journal_paper_doi 10.1107/S2056989014027182
_journal_volume 71
_journal_year 2015
_chemical_formula_iupac 'C14 H12 Br4 N2'
_chemical_formula_moiety 'C14 H12 Br4 N2'
_chemical_formula_sum 'C14 H12 Br4 N2'
_chemical_formula_weight 527.86
_chemical_name_common
;
4,4'-Diamino-3,3',5,5'-tetrabromobibenzyl
;
_chemical_name_systematic
;
4,4'-(Ethane-1,2-diyl)bis(2,6-dibromoaniline)
;
_space_group_IT_number 14
_symmetry_cell_setting monoclinic
_symmetry_space_group_name_Hall '-P 2yn'
_symmetry_space_group_name_H-M 'P 1 21/n 1'
_atom_sites_solution_hydrogens geom
_atom_sites_solution_primary direct
_atom_sites_solution_secondary difmap
_audit_creation_method SHELXL-97
_cell_angle_alpha 90.00
_cell_angle_beta 96.706(3)
_cell_angle_gamma 90.00
_cell_formula_units_Z 2
_cell_length_a 8.1219(4)
_cell_length_b 4.4962(2)
_cell_length_c 21.5327(9)
_cell_measurement_reflns_used 3117
_cell_measurement_temperature 153(2)
_cell_measurement_theta_max 26.40
_cell_measurement_theta_min 2.59
_cell_volume 780.94(6)
_computing_cell_refinement
;
SAINT (Bruker, 2007)
;
_computing_data_collection
;
APEX2 (Bruker, 2007)
;
_computing_data_reduction
;
SAINT (Bruker, 2007)
;
_computing_molecular_graphics
;
ORTEP-3 for Windows (Farrugia, 2012)
;
_computing_publication_material
;
SHELXTL (Sheldrick, 2008)
;
_computing_structure_refinement
;
SHELXL97 (Sheldrick, 2008)
;
_computing_structure_solution
;
SHELXS97 (Sheldrick, 2008)
;
_diffrn_ambient_temperature 153(2)
_diffrn_measured_fraction_theta_full 0.969
_diffrn_measured_fraction_theta_max 0.969
_diffrn_measurement_device_type 'Bruker APEXII CCD area-detector'
_diffrn_measurement_method '\f and \w scans'
_diffrn_radiation_monochromator graphite
_diffrn_radiation_source 'fine-focus sealed tube'
_diffrn_radiation_type MoK\a
_diffrn_radiation_wavelength 0.71073
_diffrn_reflns_av_R_equivalents 0.0339
_diffrn_reflns_av_sigmaI/netI 0.0288
_diffrn_reflns_limit_h_max 9
_diffrn_reflns_limit_h_min -9
_diffrn_reflns_limit_k_max 4
_diffrn_reflns_limit_k_min -5
_diffrn_reflns_limit_l_max 25
_diffrn_reflns_limit_l_min -25
_diffrn_reflns_number 6211
_diffrn_reflns_theta_full 25.10
_diffrn_reflns_theta_max 25.10
_diffrn_reflns_theta_min 2.59
_exptl_absorpt_coefficient_mu 10.297
_exptl_absorpt_correction_T_max 0.4930
_exptl_absorpt_correction_T_min 0.1482
_exptl_absorpt_correction_type multi-scan
_exptl_absorpt_process_details
;
(SADABS; Bruker, 2007)
;
_exptl_crystal_colour colourless
_exptl_crystal_density_diffrn 2.245
_exptl_crystal_density_method 'not measured'
_exptl_crystal_description needle
_exptl_crystal_F_000 500
_exptl_crystal_size_max 0.30
_exptl_crystal_size_mid 0.20
_exptl_crystal_size_min 0.08
_refine_diff_density_max 0.520
_refine_diff_density_min -0.289
_refine_ls_extinction_method none
_refine_ls_goodness_of_fit_ref 1.050
_refine_ls_hydrogen_treatment mixed
_refine_ls_matrix_type full
_refine_ls_number_parameters 99
_refine_ls_number_reflns 1356
_refine_ls_number_restraints 2
_refine_ls_restrained_S_all 1.050
_refine_ls_R_factor_all 0.0274
_refine_ls_R_factor_gt 0.0228
_refine_ls_shift/su_max 0.000
_refine_ls_shift/su_mean 0.000
_refine_ls_structure_factor_coef Fsqd
_refine_ls_weighting_details 'calc w=1/[\s^2^(Fo^2^)+(0.0287P)^2^+0.4643P] where P=(Fo^2^+2Fc^2^)/3'
_refine_ls_weighting_scheme calc
_refine_ls_wR_factor_gt 0.0554
_refine_ls_wR_factor_ref 0.0573
_reflns_number_gt 1213
_reflns_number_total 1356
_reflns_threshold_expression I>2\s(I)
_cod_data_source_file lh5742sup1.cif
_cod_data_source_block I
_cod_original_cell_volume 780.95(6)
_cod_original_sg_symbol_H-M 'P 21/n'
_cod_database_code 2240327
_cod_database_fobs_code 2240327

loop_
_symmetry_equiv_pos_as_xyz
'x, y, z'
'-x+1/2, y+1/2, -z+1/2'
'-x, -y, -z'
'x-1/2, -y-1/2, z-1/2'

loop_
_atom_site_type_symbol
_atom_site_label
_atom_site_fract_x
_atom_site_fract_y
_atom_site_fract_z
_atom_site_U_iso_or_equiv
_atom_site_adp_type
_atom_site_calc_flag
_atom_site_refinement_flags
_atom_site_occupancy
_atom_site_symmetry_multiplicity
Br Br1 0.57978(4) 0.36821(8) 0.225361(14) 0.03020(13) Uani d . 1 1
Br Br2 -0.06304(4) 0.52607(9) 0.094219(15) 0.03690(14) Uani d . 1 1
N N1 0.2009(3) 0.2907(7) 0.19806(11) 0.0243(6) Uani d D 1 1
H H1A 0.260(3) 0.140(5) 0.2143(13) 0.020(9) Uiso d D 1 1
H H1B 0.102(2) 0.223(8) 0.1841(14) 0.033(9) Uiso d D 1 1
C C1 0.3975(4) 0.8813(7) 0.07282(13) 0.0216(7) Uani d . 1 1
C C2 0.4981(3) 0.7477(7) 0.12150(13) 0.0221(7) Uani d . 1 1
H H2 0.6107 0.7920 0.1274 0.026 Uiso calc R 1 1
C C3 0.4334(3) 0.5501(7) 0.16131(13) 0.0203(7) Uani d . 1 1
C C4 0.2654(3) 0.4736(7) 0.15549(12) 0.0190(7) Uani d . 1 1
C C5 0.1679(3) 0.6141(7) 0.10623(13) 0.0210(7) Uani d . 1 1
C C6 0.2309(4) 0.8108(7) 0.06593(13) 0.0222(7) Uani d . 1 1
H H6 0.1604 0.8969 0.0338 0.027 Uiso calc R 1 1
C C7 0.4705(4) 1.0862(8) 0.02740(14) 0.0279(7) Uani d . 1 1
H H7A 0.5633 1.1936 0.0493 0.034 Uiso calc R 1 1
H H7B 0.3875 1.2306 0.0113 0.034 Uiso calc R 1 1

loop_
_atom_site_aniso_label
_atom_site_aniso_U_11
_atom_site_aniso_U_22
_atom_site_aniso_U_33
_atom_site_aniso_U_12
_atom_site_aniso_U_13
_atom_site_aniso_U_23
Br1 0.02849(19) 0.0311(3) 0.02914(19) 0.00445(14) -0.00444(13) -0.00097(14)
Br2 0.02079(19) 0.0507(3) 0.0385(2) -0.00335(15) 0.00032(14) 0.00005(17)
N1 0.0284(14) 0.0220(17) 0.0237(13) -0.0027(12) 0.0073(11) 0.0028(13)
C1 0.0308(16) 0.0158(18) 0.0196(14) 0.0001(13) 0.0095(12) -0.0052(13)
C2 0.0205(14) 0.0208(18) 0.0264(15) -0.0016(13) 0.0089(12) -0.0068(15)
C3 0.0232(15) 0.0212(19) 0.0171(13) 0.0019(13) 0.0044(12) -0.0044(13)
C4 0.0234(15) 0.0183(18) 0.0165(13) -0.0006(13) 0.0070(12) -0.0056(13)
C5 0.0198(14) 0.0220(19) 0.0218(14) 0.0003(12) 0.0051(11) -0.0061(14)
C6 0.0311(16) 0.0189(19) 0.0172(13) 0.0041(13) 0.0050(12) -0.0015(13)
C7 0.0422(19) 0.0171(19) 0.0273(16) -0.0008(15) 0.0159(14) -0.0017(14)

loop_
_atom_type_symbol
_atom_type_description
_atom_type_scat_dispersion_real
_atom_type_scat_dispersion_imag
_atom_type_scat_source
C C 0.0033 0.0016 'International Tables Vol C Tables 4.2.6.8 and 6.1.1.4'
H H 0.0000 0.0000 'International Tables Vol C Tables 4.2.6.8 and 6.1.1.4'
N N 0.0061 0.0033 'International Tables Vol C Tables 4.2.6.8 and 6.1.1.4'
Br Br -0.2901 2.4595 'International Tables Vol C Tables 4.2.6.8 and 6.1.1.4'

loop_
_geom_angle_atom_site_label_1
_geom_angle_atom_site_label_2
_geom_angle_atom_site_label_3
_geom_angle_site_symmetry_1
_geom_angle_site_symmetry_3
_geom_angle
C4 N1 H1A . . 119.6(19)
C4 N1 H1B . . 113(2)
H1A N1 H1B . . 108(3)
C6 C1 C2 . . 117.7(3)
C6 C1 C7 . . 121.5(3)
C2 C1 C7 . . 120.7(3)
C3 C2 C1 . . 120.9(3)
C3 C2 H2 . . 119.5
C1 C2 H2 . . 119.5
C2 C3 C4 . . 122.8(3)
C2 C3 Br1 . . 118.5(2)
C4 C3 Br1 . . 118.8(2)
N1 C4 C3 . . 122.0(3)
N1 C4 C5 . . 123.2(3)
C3 C4 C5 . . 114.7(3)
C6 C5 C4 . . 123.3(3)
C6 C5 Br2 . . 118.6(2)
C4 C5 Br2 . . 118.1(2)
C5 C6 C1 . . 120.7(3)
C5 C6 H6 . . 119.7
C1 C6 H6 . . 119.7
C1 C7 C7 . 3_675 111.7(4)
C1 C7 H7A . . 109.3
C7 C7 H7A 3_675 . 109.3
C1 C7 H7B . . 109.3
C7 C7 H7B 3_675 . 109.3
H7A C7 H7B . . 107.9

loop_
_geom_bond_atom_site_label_1
_geom_bond_atom_site_label_2
_geom_bond_site_symmetry_2
_geom_bond_distance
Br1 C3 . 1.898(3)
Br2 C5 . 1.905(3)
N1 C4 . 1.380(4)
N1 H1A . 0.877(10)
N1 H1B . 0.879(10)
C1 C6 . 1.381(4)
C1 C2 . 1.388(4)
C1 C7 . 1.514(4)
C2 C3 . 1.381(4)
C2 H2 . 0.9300
C3 C4 . 1.398(4)
C4 C5 . 1.398(4)
C5 C6 . 1.378(4)
C6 H6 . 0.9300
C7 C7 3_675 1.535(6)
C7 H7A . 0.9700
C7 H7B . 0.9700

loop_
_geom_hbond_atom_site_label_D
_geom_hbond_atom_site_label_H
_geom_hbond_atom_site_label_A
_geom_hbond_site_symmetry_A
_geom_hbond_distance_DH
_geom_hbond_distance_HA
_geom_hbond_distance_DA
_geom_hbond_angle_DHA
N1 H1A N1 2_545 0.88(2) 2.45(3) 3.206(4) 145(2)
N1 H1B Br1 2_545 0.88(2) 3.03(3) 3.521(4) 117(2)

loop_
_geom_torsion_atom_site_label_1
_geom_torsion_atom_site_label_2
_geom_torsion_atom_site_label_3
_geom_torsion_atom_site_label_4
_geom_torsion_site_symmetry_4
_geom_torsion
C6 C1 C2 C3 . 0.4(4)
C7 C1 C2 C3 . -177.0(3)
C1 C2 C3 C4 . -0.2(5)
C1 C2 C3 Br1 . 178.3(2)
C2 C3 C4 N1 . -175.7(3)
Br1 C3 C4 N1 . 5.8(4)
C2 C3 C4 C5 . -0.2(4)
Br1 C3 C4 C5 . -178.7(2)
N1 C4 C5 C6 . 176.0(3)
C3 C4 C5 C6 . 0.5(4)
N1 C4 C5 Br2 . -4.4(4)
C3 C4 C5 Br2 . -179.9(2)
C4 C5 C6 C1 . -0.4(5)
Br2 C5 C6 C1 . 180.0(2)
C2 C1 C6 C5 . -0.1(4)
C7 C1 C6 C5 . 177.3(3)
C6 C1 C7 C7 3_675 -89.9(4)
C2 C1 C7 C7 3_675 87.4(4)
